data_7057345
loop_
_publ_author_name
'Liu, Xiaolin'
'McMillen, Colin D.'
'Thrasher, Joseph S.'

_publ_section_title
;
 Cooperative intermolecular S--Cl&#x22EF;O and F&#x22EF;F associations in
 the crystal packing of \a,\w-di(sulfonyl chloride) perfluoroalkanes,
 ClSO2(CF2)nSO2Cl, where n = 4, 6
;
_journal_issue 13
_journal_name_full 'New Journal of Chemistry'
_journal_page_first 10484
_journal_paper_doi 10.1039/C8NJ00536B
_journal_volume 42
_journal_year 2018
_chemical_formula_sum 'C6 Cl2 F12 O4 S2'
_chemical_formula_weight 499.08
_space_group_crystal_system monoclinic
_space_group_IT_number 14
_space_group_name_Hall '-P 2ybc'
_space_group_name_H-M_alt 'P 1 21/c 1'
_symmetry_space_group_name_Hall '-P 2ybc'
_symmetry_space_group_name_H-M 'P 1 21/c 1'
_atom_sites_solution_primary direct
_atom_sites_solution_secondary difmap
_audit_creation_method SHELXL-2014/7
_audit_update_record
;
2018-01-29 deposited with the CCDC.
2018-04-25 downloaded from the CCDC.
;
_cell_angle_alpha 90
_cell_angle_beta 111.669(3)
_cell_angle_gamma 90
_cell_formula_units_Z 2
_cell_length_a 5.3148(7)
_cell_length_b 24.007(3)
_cell_length_c 5.8975(8)
_cell_measurement_reflns_used 5467
_cell_measurement_temperature 100(2)
_cell_measurement_theta_max 28.19
_cell_measurement_theta_min 3.39
_cell_volume 699.30(16)
_computing_cell_refinement 'Bruker SAINT'
_computing_data_collection 'Bruker APEX3'
_computing_data_reduction 'Bruker SAINT'
_computing_molecular_graphics 'Bruker SHELXTL'
_computing_publication_material 'Bruker SHELXTL'
_computing_structure_refinement 'SHELXL-2014 (Sheldrick 2014)'
_computing_structure_solution 'SHELXT-2014 (Sheldrick 2014)'
_diffrn_ambient_temperature 100(2)
_diffrn_measured_fraction_theta_full 0.997
_diffrn_measured_fraction_theta_max 0.997
_diffrn_measurement_device_type 'Bruker Photon 100'
_diffrn_measurement_method '\f and \w scans'
_diffrn_radiation_type MoK\a
_diffrn_radiation_wavelength 0.71073
_diffrn_reflns_av_R_equivalents 0.0385
_diffrn_reflns_av_unetI/netI 0.0289
_diffrn_reflns_Laue_measured_fraction_full 0.997
_diffrn_reflns_Laue_measured_fraction_max 0.997
_diffrn_reflns_limit_h_max 6
_diffrn_reflns_limit_h_min -6
_diffrn_reflns_limit_k_max 28
_diffrn_reflns_limit_k_min -28
_diffrn_reflns_limit_l_max 7
_diffrn_reflns_limit_l_min -7
_diffrn_reflns_number 7587
_diffrn_reflns_point_group_measured_fraction_full 0.997
_diffrn_reflns_point_group_measured_fraction_max 0.997
_diffrn_reflns_theta_full 25.231
_diffrn_reflns_theta_max 25.231
_diffrn_reflns_theta_min 3.395
_diffrn_source Ius
_exptl_absorpt_coefficient_mu 0.926
_exptl_absorpt_correction_T_max 1.0000
_exptl_absorpt_correction_T_min 0.8387
_exptl_absorpt_correction_type multi-scan
_exptl_absorpt_process_details 'SADABS, Bruker'
_exptl_crystal_colour colourless
_exptl_crystal_density_diffrn 2.370
_exptl_crystal_description plate
_exptl_crystal_F_000 484
_exptl_crystal_size_max 0.268
_exptl_crystal_size_mid 0.242
_exptl_crystal_size_min 0.021
_refine_diff_density_max 0.498
_refine_diff_density_min -0.637
_refine_diff_density_rms 0.143
_refine_ls_extinction_method none
_refine_ls_goodness_of_fit_ref 1.141
_refine_ls_hydrogen_treatment undef
_refine_ls_matrix_type full
_refine_ls_number_parameters 118
_refine_ls_number_reflns 1264
_refine_ls_number_restraints 0
_refine_ls_restrained_S_all 1.141
_refine_ls_R_factor_all 0.0667
_refine_ls_R_factor_gt 0.0616
_refine_ls_shift/su_max 0.000
_refine_ls_shift/su_mean 0.000
_refine_ls_structure_factor_coef Fsqd
_refine_ls_weighting_details 'w=1/[\s^2^(Fo^2^)+(0.0080P)^2^+12.7120P] where P=(Fo^2^+2Fc^2^)/3'
_refine_ls_weighting_scheme calc
_refine_ls_wR_factor_gt 0.1578
_refine_ls_wR_factor_ref 0.1597
_reflns_Friedel_coverage 0.000
_reflns_number_gt 1159
_reflns_number_total 1264
_reflns_threshold_expression 'I > 2\s(I)'
_cod_data_source_file c8nj00536b2.cif
_cod_data_source_block C6
_cod_depositor_comments 'Adding full bibliography for 7057344--7057345.cif.'
_cod_original_cell_volume 699.29(16)
_cod_database_code 7057345
_shelx_shelxl_version_number 2014/7
_shelx_space_group_comment
;
The symmetry employed for this shelxl refinement is uniquely defined
by the following loop, which should always be used as a source of
symmetry information in preference to the above space-group names.
They are only intended as comments.
;
_shelx_estimated_absorpt_t_min 0.789
_shelx_estimated_absorpt_t_max 0.981

loop_
_space_group_symop_operation_xyz
'x, y, z'
'-x, y+1/2, -z+1/2'
'-x, -y, -z'
'x, -y-1/2, z-1/2'

loop_
_atom_site_label
_atom_site_type_symbol
_atom_site_fract_x
_atom_site_fract_y
_atom_site_fract_z
_atom_site_U_iso_or_equiv
_atom_site_adp_type
_atom_site_occupancy
_atom_site_site_symmetry_order
_atom_site_calc_flag
S1 S 0.5624(3) 0.67417(7) 0.4368(3) 0.0143(4) Uani 1 1 d
Cl1 Cl 0.9116(3) 0.71018(7) 0.6423(3) 0.0189(4) Uani 1 1 d
F1 F 0.8919(8) 0.58999(17) 0.5164(7) 0.0191(9) Uani 1 1 d
F2 F 0.8328(8) 0.63542(17) 0.1800(8) 0.0197(9) Uani 1 1 d
F3 F 0.2939(8) 0.59807(17) 0.0025(8) 0.0216(10) Uani 1 1 d
F4 F 0.3881(8) 0.54885(17) 0.3342(8) 0.0206(10) Uani 1 1 d
F5 F 0.8168(8) 0.50028(18) 0.2381(8) 0.0276(11) Uani 1 1 d
F6 F 0.6881(10) 0.54628(18) -0.1033(9) 0.0284(11) Uani 1 1 d
O1 O 0.4380(10) 0.6520(2) 0.5922(10) 0.0220(12) Uani 1 1 d
O2 O 0.4234(10) 0.7093(2) 0.2360(10) 0.0230(12) Uani 1 1 d
C2 C 0.4888(12) 0.5710(3) 0.1777(12) 0.0116(14) Uani 1 1 d
C1 C 0.7117(13) 0.6144(3) 0.3198(12) 0.0122(14) Uani 1 1 d
C3 C 0.6018(13) 0.5237(3) 0.0613(13) 0.0144(14) Uani 1 1 d

loop_
_atom_site_aniso_label
_atom_site_aniso_U_11
_atom_site_aniso_U_22
_atom_site_aniso_U_33
_atom_site_aniso_U_23
_atom_site_aniso_U_13
_atom_site_aniso_U_12
S1 0.0093(8) 0.0140(8) 0.0169(9) -0.0006(7) 0.0018(7) 0.0013(6)
Cl1 0.0119(8) 0.0192(9) 0.0214(9) -0.0065(7) 0.0013(7) -0.0014(7)
F1 0.013(2) 0.019(2) 0.014(2) -0.0019(17) -0.0070(16) 0.0056(16)
F2 0.019(2) 0.022(2) 0.021(2) -0.0037(18) 0.0115(18) -0.0069(17)
F3 0.013(2) 0.018(2) 0.022(2) -0.0014(18) -0.0066(17) 0.0041(16)
F4 0.022(2) 0.023(2) 0.022(2) -0.0056(18) 0.0137(19) -0.0083(17)
F5 0.015(2) 0.023(2) 0.030(3) -0.0088(19) -0.0105(18) 0.0098(18)
F6 0.041(3) 0.024(2) 0.036(3) -0.011(2) 0.032(2) -0.013(2)
O1 0.021(3) 0.025(3) 0.025(3) -0.003(2) 0.014(2) -0.001(2)
O2 0.017(3) 0.018(3) 0.026(3) 0.004(2) -0.001(2) 0.005(2)
C2 0.005(3) 0.017(3) 0.012(3) 0.002(3) 0.003(3) 0.002(3)
C1 0.013(3) 0.014(3) 0.010(3) 0.001(3) 0.005(3) 0.002(3)
C3 0.010(3) 0.014(3) 0.015(4) -0.001(3) 0.000(3) 0.002(3)

loop_
_atom_type_symbol
_atom_type_description
_atom_type_scat_dispersion_real
_atom_type_scat_dispersion_imag
_atom_type_scat_source
C C 0.0033 0.0016 'International Tables Vol C Tables 4.2.6.8 and 6.1.1.4'
O O 0.0106 0.0060 'International Tables Vol C Tables 4.2.6.8 and 6.1.1.4'
F F 0.0171 0.0103 'International Tables Vol C Tables 4.2.6.8 and 6.1.1.4'
S S 0.1246 0.1234 'International Tables Vol C Tables 4.2.6.8 and 6.1.1.4'
Cl Cl 0.1484 0.1585 'International Tables Vol C Tables 4.2.6.8 and 6.1.1.4'

loop_
_geom_angle_atom_site_label_1
_geom_angle_atom_site_label_2
_geom_angle_atom_site_label_3
_geom_angle
_geom_angle_site_symmetry_1
_geom_angle_site_symmetry_3
O1 S1 O2 122.6(3) . .
O1 S1 C1 108.1(3) . .
O2 S1 C1 107.8(3) . .
O1 S1 Cl1 108.7(2) . .
O2 S1 Cl1 109.3(2) . .
C1 S1 Cl1 97.4(2) . .
F3 C2 F4 109.6(5) . .
F3 C2 C3 109.3(5) . .
F4 C2 C3 109.3(5) . .
F3 C2 C1 108.0(5) . .
F4 C2 C1 108.2(5) . .
C3 C2 C1 112.5(5) . .
F2 C1 F1 110.6(5) . .
F2 C1 C2 111.5(5) . .
F1 C1 C2 109.3(5) . .
F2 C1 S1 107.8(4) . .
F1 C1 S1 106.2(4) . .
C2 C1 S1 111.3(4) . .
F6 C3 F5 108.1(6) . .
F6 C3 C3 109.1(7) . 3_665
F5 C3 C3 107.4(7) . 3_665
F6 C3 C2 108.4(5) . .
F5 C3 C2 108.5(5) . .
C3 C3 C2 115.1(7) 3_665 .

loop_
_geom_bond_atom_site_label_1
_geom_bond_atom_site_label_2
_geom_bond_distance
_geom_bond_site_symmetry_2
S1 O1 1.417(5) .
S1 O2 1.418(5) .
S1 C1 1.889(7) .
S1 Cl1 2.000(2) .
F1 C1 1.336(8) .
F2 C1 1.319(8) .
F3 C2 1.331(8) .
F4 C2 1.337(8) .
F5 C3 1.353(8) .
F6 C3 1.332(8) .
C2 C3 1.558(9) .
C2 C1 1.568(9) .
C3 C3 1.552(13) 3_665
